data_7023695
loop_
_publ_author_name
'Marchetti, Fabio'
'Pampaloni, Guido'
'Zacchini, Stefano'

_publ_section_title
;
 The reactivity of molybdenum pentachloride with ethers: routes to the
 synthesis of Mo(IV)Cl4 adducts, Mo(v) chlorido-alkoxides and Mo(v)
 oxydo-chlorides.
;
_journal_issue 42
_journal_name_full 'Dalton transactions (Cambridge, England : 2003)'
_journal_page_first 15226
_journal_page_last 15234
_journal_paper_doi 10.1039/c3dt51797g
_journal_volume 42
_journal_year 2013
_chemical_formula_sum 'C2 H8 Cl3 Mo O3'
_chemical_formula_weight 282.37
_chemical_name_systematic
; 
 ? 
;
_space_group_IT_number 14
_symmetry_cell_setting monoclinic
_symmetry_space_group_name_Hall '-P 2ybc'
_symmetry_space_group_name_H-M 'P 1 21/c 1'
_atom_sites_solution_hydrogens geom
_atom_sites_solution_primary direct
_atom_sites_solution_secondary difmap
_audit_creation_method SHELXL-97
_cell_angle_alpha 90.00
_cell_angle_beta 109.954(3)
_cell_angle_gamma 90.00
_cell_formula_units_Z 4
_cell_length_a 13.933(4)
_cell_length_b 5.5881(16)
_cell_length_c 11.777(3)
_cell_measurement_reflns_used 4586
_cell_measurement_temperature 100(2)
_cell_measurement_theta_max 28.5035
_cell_measurement_theta_min 3.111
_cell_volume 861.9(4)
_computing_cell_refinement 'APEX2 (Bruker AXS, 2006)'
_computing_data_collection 'APEX2 (Bruker AXS, 2006)'
_computing_data_reduction 'SAINT (Bruker AXS, 2004)'
_computing_molecular_graphics 'ORTEPII (Johnson, 1996)'
_computing_publication_material 'XCIF (Bruker AXS, 2001)'
_computing_structure_refinement 'SHELXL-97 (Sheldrick, 1997)'
_computing_structure_solution 'SHELXS-97 (Sheldrick, 1990)'
_diffrn_ambient_temperature 100(2)
_diffrn_measured_fraction_theta_full 0.996
_diffrn_measured_fraction_theta_max 0.996
_diffrn_measurement_device_type 'CCD area detector'
_diffrn_measurement_method 'phi and omega scans'
_diffrn_radiation_monochromator graphite
_diffrn_radiation_source 'fine-focus sealed tube'
_diffrn_radiation_type MoK\a
_diffrn_radiation_wavelength 0.71073
_diffrn_reflns_av_R_equivalents 0.0258
_diffrn_reflns_av_sigmaI/netI 0.0233
_diffrn_reflns_limit_h_max 17
_diffrn_reflns_limit_h_min -17
_diffrn_reflns_limit_k_max 7
_diffrn_reflns_limit_k_min -6
_diffrn_reflns_limit_l_max 15
_diffrn_reflns_limit_l_min -15
_diffrn_reflns_number 6548
_diffrn_reflns_theta_full 26.99
_diffrn_reflns_theta_max 26.99
_diffrn_reflns_theta_min 1.55
_exptl_absorpt_coefficient_mu 2.395
_exptl_absorpt_correction_T_max 0.7304
_exptl_absorpt_correction_T_min 0.6209
_exptl_absorpt_correction_type empirical
_exptl_absorpt_process_details
; 
 Data were corrected for Lorentz polarization and absorption
 effects (empirical absorption correction SADABS).
 R(int) =  0.1394 (selected reflections only, before parameter refinement)
 R(int) =  0.0402 (selected reflections only, after parameter refinement)
;
_exptl_crystal_colour green
_exptl_crystal_density_diffrn 2.176
_exptl_crystal_density_method 'not measured'
_exptl_crystal_description plate
_exptl_crystal_F_000 548
_exptl_crystal_size_max 0.22
_exptl_crystal_size_mid 0.16
_exptl_crystal_size_min 0.14
_refine_diff_density_max 0.537
_refine_diff_density_min -1.085
_refine_diff_density_rms 0.090
_refine_ls_extinction_method none
_refine_ls_goodness_of_fit_ref 1.135
_refine_ls_hydrogen_treatment mixed
_refine_ls_matrix_type full
_refine_ls_number_parameters 88
_refine_ls_number_reflns 1871
_refine_ls_number_restraints 2
_refine_ls_restrained_S_all 1.137
_refine_ls_R_factor_all 0.0250
_refine_ls_R_factor_gt 0.0230
_refine_ls_shift/su_max 0.000
_refine_ls_shift/su_mean 0.000
_refine_ls_structure_factor_coef Fsqd
_refine_ls_weighting_details 'calc w=1/[\s^2^(Fo^2^)+(0.0231P)^2^+1.1368P] where P=(Fo^2^+2Fc^2^)/3'
_refine_ls_weighting_scheme calc
_refine_ls_wR_factor_gt 0.0559
_refine_ls_wR_factor_ref 0.0568
_reflns_number_gt 1773
_reflns_number_total 1871
_reflns_threshold_expression >2sigma(I)
_cod_data_source_file c3dt51797g.txt
_cod_data_source_block p21c
_cod_original_sg_symbol_H-M P2(1)/c
_cod_database_code 7023695

loop_
_symmetry_equiv_pos_as_xyz
'x, y, z'
'-x, y+1/2, -z+1/2'
'-x, -y, -z'
'x, -y-1/2, z-1/2'

loop_
_atom_site_label
_atom_site_type_symbol
_atom_site_fract_x
_atom_site_fract_y
_atom_site_fract_z
_atom_site_U_iso_or_equiv
_atom_site_adp_type
_atom_site_occupancy
_atom_site_symmetry_multiplicity
_atom_site_calc_flag
_atom_site_refinement_flags
Mo1 Mo 0.227485(16) 0.17710(4) 0.309389(19) 0.01422(8) Uani 1 1 d .
Cl1 Cl 0.35379(5) 0.03943(12) 0.48528(6) 0.02066(15) Uani 1 1 d .
Cl2 Cl 0.13403(5) 0.42012(12) 0.14437(6) 0.02004(15) Uani 1 1 d .
Cl3 Cl 0.30613(5) -0.03081(12) 0.18864(6) 0.01863(14) Uani 1 1 d .
O1 O 0.13654(15) -0.0186(4) 0.30247(18) 0.0244(4) Uani 1 1 d .
O2 O 0.18844(14) 0.4246(4) 0.42044(17) 0.0203(4) Uani 1 1 d D
H2 H 0.223(2) 0.426(6) 0.4956(18) 0.030 Uiso 1 1 d D
O3 O 0.34526(14) 0.4658(3) 0.32379(18) 0.0201(4) Uani 1 1 d D
H3 H 0.323(3) 0.590(5) 0.282(3) 0.030 Uiso 1 1 d D
C2 C 0.0858(2) 0.5037(6) 0.4066(3) 0.0225(6) Uani 1 1 d .
H2A H 0.0886 0.6195 0.4701 0.034 Uiso 1 1 calc R
H2B H 0.0445 0.3657 0.4129 0.034 Uiso 1 1 calc R
H2C H 0.0550 0.5792 0.3273 0.034 Uiso 1 1 calc R
C3 C 0.4519(2) 0.4502(5) 0.3370(3) 0.0222(6) Uani 1 1 d .
H3A H 0.4799 0.6116 0.3391 0.033 Uiso 1 1 calc R
H3B H 0.4591 0.3617 0.2686 0.033 Uiso 1 1 calc R
H3C H 0.4890 0.3665 0.4124 0.033 Uiso 1 1 calc R

loop_
_atom_site_aniso_label
_atom_site_aniso_U_11
_atom_site_aniso_U_22
_atom_site_aniso_U_33
_atom_site_aniso_U_23
_atom_site_aniso_U_13
_atom_site_aniso_U_12
Mo1 0.01103(12) 0.01871(13) 0.01359(13) 0.00108(8) 0.00507(9) -0.00007(8)
Cl1 0.0179(3) 0.0265(3) 0.0166(3) 0.0042(3) 0.0046(2) 0.0040(2)
Cl2 0.0183(3) 0.0249(3) 0.0158(3) 0.0024(3) 0.0042(2) 0.0034(2)
Cl3 0.0195(3) 0.0208(3) 0.0172(3) 0.0002(2) 0.0083(2) 0.0030(2)
O1 0.0178(10) 0.0295(11) 0.0259(11) 0.0037(9) 0.0074(8) -0.0040(8)
O2 0.0146(9) 0.0309(11) 0.0160(9) -0.0013(8) 0.0060(8) 0.0047(8)
O3 0.0139(9) 0.0197(10) 0.0290(11) 0.0043(8) 0.0102(8) 0.0012(7)
C2 0.0139(12) 0.0325(15) 0.0250(14) 0.0034(12) 0.0114(11) 0.0061(11)
C3 0.0141(12) 0.0300(15) 0.0242(14) 0.0008(12) 0.0087(11) -0.0018(11)

loop_
_atom_type_symbol
_atom_type_description
_atom_type_scat_dispersion_real
_atom_type_scat_dispersion_imag
_atom_type_scat_source
C C 0.0033 0.0016 'International Tables Vol C Tables 4.2.6.8 and 6.1.1.4'
H H 0.0000 0.0000 'International Tables Vol C Tables 4.2.6.8 and 6.1.1.4'
O O 0.0106 0.0060 'International Tables Vol C Tables 4.2.6.8 and 6.1.1.4'
Cl Cl 0.1484 0.1585 'International Tables Vol C Tables 4.2.6.8 and 6.1.1.4'
Mo Mo -1.6832 0.6857 'International Tables Vol C Tables 4.2.6.8 and 6.1.1.4'

loop_
_geom_angle_atom_site_label_1
_geom_angle_atom_site_label_2
_geom_angle_atom_site_label_3
_geom_angle
O1 Mo1 O2 96.27(9)
O1 Mo1 O3 175.66(9)
O2 Mo1 O3 79.59(8)
O1 Mo1 Cl1 99.10(7)
O2 Mo1 Cl1 86.66(6)
O3 Mo1 Cl1 82.03(5)
O1 Mo1 Cl2 98.13(7)
O2 Mo1 Cl2 86.93(6)
O3 Mo1 Cl2 80.46(5)
Cl1 Mo1 Cl2 162.17(3)
O1 Mo1 Cl3 98.59(8)
O2 Mo1 Cl3 165.13(6)
O3 Mo1 Cl3 85.57(5)
Cl1 Mo1 Cl3 90.45(3)
Cl2 Mo1 Cl3 91.49(3)
C2 O2 Mo1 125.82(17)
C2 O2 H2 108(2)
Mo1 O2 H2 118(2)
C3 O3 Mo1 131.14(17)
C3 O3 H3 105(2)
Mo1 O3 H3 116(2)
O2 C2 H2A 109.5
O2 C2 H2B 109.5
H2A C2 H2B 109.5
O2 C2 H2C 109.5
H2A C2 H2C 109.5
H2B C2 H2C 109.5
O3 C3 H3A 109.5
O3 C3 H3B 109.5
H3A C3 H3B 109.5
O3 C3 H3C 109.5
H3A C3 H3C 109.5
H3B C3 H3C 109.5

loop_
_geom_bond_atom_site_label_1
_geom_bond_atom_site_label_2
_geom_bond_distance
Mo1 O1 1.654(2)
Mo1 O2 2.099(2)
Mo1 O3 2.2658(19)
Mo1 Cl1 2.3434(8)
Mo1 Cl2 2.3642(8)
Mo1 Cl3 2.3741(8)
O2 C2 1.452(3)
O2 H2 0.852(18)
O3 C3 1.442(3)
O3 H3 0.845(18)
C2 H2A 0.9800
C2 H2B 0.9800
C2 H2C 0.9800
C3 H3A 0.9800
C3 H3B 0.9800
C3 H3C 0.9800

loop_
_geom_hbond_atom_site_label_D
_geom_hbond_atom_site_label_H
_geom_hbond_atom_site_label_A
_geom_hbond_distance_DH
_geom_hbond_distance_HA
_geom_hbond_distance_DA
_geom_hbond_angle_DHA
_geom_hbond_site_symmetry_A
O2 H2 Cl3 0.852(18) 2.25(2) 3.079(2) 165(3) 4_566
O3 H3 Cl3 0.845(18) 2.36(2) 3.186(2) 165(3) 1_565

loop_
_geom_torsion_atom_site_label_1
_geom_torsion_atom_site_label_2
_geom_torsion_atom_site_label_3
_geom_torsion_atom_site_label_4
_geom_torsion
O1 Mo1 O2 C2 -44.3(2)
O3 Mo1 O2 C2 134.4(2)
Cl1 Mo1 O2 C2 -143.1(2)
Cl2 Mo1 O2 C2 53.5(2)
Cl3 Mo1 O2 C2 137.8(2)
O1 Mo1 O3 C3 157.4(11)
O2 Mo1 O3 C3 140.0(2)
Cl1 Mo1 O3 C3 52.0(2)
Cl2 Mo1 O3 C3 -131.4(2)
Cl3 Mo1 O3 C3 -39.1(2)
